data_9000949
loop_
_publ_author_name
'Francis, C. A.'

_publ_section_title
;
 Crystal structure refinement of magnesian alleghanyite
;
_journal_name_full 'American Mineralogist'
_journal_page_first 182
_journal_page_last 185
_journal_volume 70
_journal_year 1985
_chemical_compound_source 'Sterling mine, Ogdensburg, New Jersey, USA'
_chemical_formula_sum 'F0.94 H1.06 Mg1.947 Mn2.869 O9.06 Si2 Zn0.184'
_chemical_name_mineral Alleghanyite
_space_group_IT_number 14
_symmetry_space_group_name_Hall '-P 2xab'
_symmetry_space_group_name_H-M 'P 21/b 1 1'
_cell_angle_alpha 108.74
_cell_angle_beta 90
_cell_angle_gamma 90
_cell_formula_units_Z 2
_cell_length_a 4.815
_cell_length_b 10.574
_cell_length_c 8.083
_cell_volume 389.719
_database_code_amcsd 0000968
_exptl_crystal_density_diffrn 3.724
_cod_original_formula_sum 'Mg1.947 Mn2.869 Zn.184 Si2 O9.06 (F.94 H1.06)'
_cod_database_code 9000949

loop_
_space_group_symop_operation_xyz
x,y,z
1/2-x,1/2+y,z
1/2+x,1/2-y,-z
-x,-y,-z

loop_
_atom_site_label
_atom_site_fract_x
_atom_site_fract_y
_atom_site_fract_z
_atom_site_occupancy
_atom_site_U_iso_or_equiv
_atom_site_type_symbol
_atom_site_attached_hydrogens
MgM1 0.50000 0.00000 0.50000 0.13500 0.00494 Mg 0
MnM1 0.50000 0.00000 0.50000 0.86500 0.00494 Mn 0
MgM2 0.01070 0.17180 0.30730 0.09800 0.00418 Mg 0
MnM2 0.01070 0.17180 0.30730 0.90200 0.00418 Mn 0
MgM3 0.48970 0.88410 0.07600 0.80800 0.00431 Mg 0
MnM3 0.48970 0.88410 0.07600 0.10000 0.00431 Mn 0
ZnM3 0.48970 0.88410 0.07600 0.09200 0.00431 Zn 0
Si 0.07570 0.14450 0.70900 1.00000 0.00342 Si 0
O1 0.78220 0.99460 0.29060 1.00000 0.00633 O 0
O2 0.71860 0.24460 0.12450 1.00000 0.00697 O 0
O3 0.21350 0.16980 0.53740 1.00000 0.00722 O 0
O4 0.26320 0.85500 0.28900 1.00000 0.00697 O 0
O-H 0.26140 0.05270 0.09190 0.53000 0.00773 O 1
F 0.26140 0.05270 0.09190 0.47000 0.00773 F 0

loop_
_cod_changelog_entry_id
_cod_changelog_entry_author
_cod_changelog_entry_date
_cod_changelog_entry_text
1
;cod-tools version 3.8.0
Id: cif_guess_AMCSD_atom_types 9574 2023-05-10 09:00:05Z saulius
;
2023-05-10T18:46:56+03:00
;Derived atom types and hydrogen counts
from atom names that follow the AMCSD naming convention
(Wat == water, O-H == hydroxyl).
;

loop_
_cod_related_entry_id
_cod_related_entry_database
_cod_related_entry_code
1 AMCSD 0000968
